data_4301187
loop_
_publ_author_name
'Brandon Djukic'
'Paul A. Dube'
'Fereidoon Razavi'
'Takele Seda'
'Hilary A. Jenkins'
'James F. Britten'
'Martin T. Lemaire'

_publ_contact_author_address
;Department of Chemistry 
Brock University
500 Glenridge Avenue
St.Catharines, ON L2S 3A1
;
_publ_contact_author_email mlemaire@brocku.ca
_publ_contact_author_fax 905-682-9020
_publ_contact_author_name 'Martin T. Lemaire'
_publ_contact_author_phone '905-688-5550 x3400'
_publ_section_title
;
Preparation and Magnetic Properties of Iron(3+) Spin-Crossover Complexes
Bearing a Thiophene Substituent: Toward Multifunctional Metallopolymers
;
_journal_name_full 'Inorganic Chemistry'
_journal_page_first 699
_journal_page_last 707
_journal_paper_doi 10.1021/ic801233x
_journal_volume 48
_journal_year 2009
_chemical_formula_moiety 'C44 H26 Fe N4 O2 S2, C2H6O, O2'
_chemical_formula_sum 'C47 H32 Fe N4 O5 S2'
_chemical_formula_weight 852.74
_chemical_name_systematic
;

 ?

;
_space_group_IT_number 14
_symmetry_cell_setting monoclinic
_symmetry_space_group_name_Hall '-P 2yn'
_symmetry_space_group_name_H-M 'P 1 21/n 1'
_atom_sites_solution_hydrogens geom
_atom_sites_solution_primary direct
_atom_sites_solution_secondary difmap
_audit_creation_method SHELXL-97
_audit_update_record
;
2008-10-08 # Formatted by publCIF
;
_cell_angle_alpha 90.00
_cell_angle_beta 109.377(10)
_cell_angle_gamma 90.00
_cell_formula_units_Z 4
_cell_length_a 14.504(6)
_cell_length_b 17.778(7)
_cell_length_c 16.911(8)
_cell_measurement_reflns_used 2428
_cell_measurement_temperature 296(2)
_cell_measurement_theta_max 19.37
_cell_measurement_theta_min 2.29
_cell_volume 4114(3)
_computing_cell_refinement 'Bruker SMART'
_computing_data_collection 'Bruker SMART'
_computing_data_reduction 'Bruker SAINT'
_computing_molecular_graphics 'Bruker SHELXTL'
_computing_publication_material 'Bruker SHELXTL'
_computing_structure_refinement 'SHELXL-97 (Sheldrick, 1997)'
_computing_structure_solution 'SHELXS-97 (Sheldrick, 1990)'
_diffrn_ambient_temperature 296(2)
_diffrn_measured_fraction_theta_full 0.994
_diffrn_measured_fraction_theta_max 0.994
_diffrn_measurement_device_type 'CCD area detector'
_diffrn_measurement_method 'phi and omega scans'
_diffrn_radiation_monochromator graphite
_diffrn_radiation_source 'fine-focus sealed tube'
_diffrn_radiation_type MoK\a
_diffrn_radiation_wavelength 0.71073
_diffrn_reflns_av_R_equivalents 0.0627
_diffrn_reflns_av_sigmaI/netI 0.0673
_diffrn_reflns_limit_h_max 17
_diffrn_reflns_limit_h_min -17
_diffrn_reflns_limit_k_max 21
_diffrn_reflns_limit_k_min -19
_diffrn_reflns_limit_l_max 20
_diffrn_reflns_limit_l_min -14
_diffrn_reflns_number 26765
_diffrn_reflns_theta_full 25.38
_diffrn_reflns_theta_max 25.38
_diffrn_reflns_theta_min 2.26
_exptl_absorpt_coefficient_mu 0.521
_exptl_absorpt_correction_T_max 0.9694
_exptl_absorpt_correction_T_min 0.8511
_exptl_absorpt_correction_type numerical
_exptl_absorpt_process_details SADABS
_exptl_crystal_colour black
_exptl_crystal_density_diffrn 1.377
_exptl_crystal_density_method 'not measured'
_exptl_crystal_description plate
_exptl_crystal_F_000 1760
_exptl_crystal_size_max 0.32
_exptl_crystal_size_mid 0.23
_exptl_crystal_size_min 0.06
_platon_squeeze_details
;
;
_refine_diff_density_max 0.273
_refine_diff_density_min -0.208
_refine_diff_density_rms 0.055
_refine_ls_extinction_method none
_refine_ls_goodness_of_fit_ref 0.928
_refine_ls_hydrogen_treatment constr
_refine_ls_matrix_type full
_refine_ls_number_parameters 480
_refine_ls_number_reflns 7522
_refine_ls_number_restraints 0
_refine_ls_restrained_S_all 0.928
_refine_ls_R_factor_all 0.0897
_refine_ls_R_factor_gt 0.0527
_refine_ls_shift/su_max 0.001
_refine_ls_shift/su_mean 0.000
_refine_ls_structure_factor_coef Fsqd
_refine_ls_weighting_details 'calc w=1/[\s^2^(Fo^2^)+(0.0731P)^2^+0.0000P] where P=(Fo^2^+2Fc^2^)/3'
_refine_ls_weighting_scheme calc
_refine_ls_wR_factor_gt 0.1275
_refine_ls_wR_factor_ref 0.1409
_reflns_number_gt 4510
_reflns_number_total 7522
_reflns_threshold_expression >2sigma(I)
_cod_data_source_file ic801233x_si_002.cif
_cod_data_source_block bd3492
_cod_depositor_comments
;
The following automatic conversions were performed:
'_symmetry_cell_setting' value 'Monoclinic' changed to 'monoclinic'
according to '/home/saulius/struct/CIF-dictionaries/cif_core.dic'
dictionary named 'cif_core.dic' version 2.4.1 from 2010-06-29.

Automatic conversion script
Id: cif_fix_enum 1527 2010-12-29 10:47:43Z saulius 
;
_cod_original_cell_volume 4113(3)
_cod_original_sg_symbol_H-M 'P 21/n'
_cod_database_code 4301187

loop_
_symmetry_equiv_pos_as_xyz
'x, y, z'
'-x+1/2, y+1/2, -z+1/2'
'-x, -y, -z'
'x-1/2, -y-1/2, z-1/2'

loop_
_atom_site_label
_atom_site_type_symbol
_atom_site_fract_x
_atom_site_fract_y
_atom_site_fract_z
_atom_site_U_iso_or_equiv
_atom_site_adp_type
_atom_site_occupancy
_atom_site_symmetry_multiplicity
_atom_site_calc_flag
_atom_site_refinement_flags
_atom_site_disorder_assembly
_atom_site_disorder_group
Fe1 Fe 0.92971(3) 0.31330(2) 0.50571(2) 0.04419(16) Uani 1 1 d . . .
S1 S 0.08697(12) 0.2828(2) 0.04393(10) 0.1489(17) Uani 0.771(8) 1 d P A 1
S1A S 0.0937(2) 0.3769(3) 0.0562(2) 0.116(2) Uani 0.229(8) 1 d P A 2
S2 S 1.2230(2) 0.71088(15) 1.12579(13) 0.1402(14) Uani 0.586(6) 1 d P B 1
S2A S 1.2060(2) 0.77381(16) 1.04283(18) 0.1289(15) Uani 0.414(6) 1 d P B 2
O1 O 0.82392(16) 0.37390(12) 0.43803(13) 0.0571(6) Uani 1 1 d . . .
O2 O 0.91688(17) 0.34073(12) 0.61107(12) 0.0553(6) Uani 1 1 d . . .
N1 N 1.02170(19) 0.22053(14) 0.56371(14) 0.0456(6) Uani 1 1 d . . .
N2 N 0.83493(18) 0.21874(13) 0.46832(14) 0.0426(6) Uani 1 1 d . . .
N3 N 0.9836(2) 0.30106(14) 0.40189(14) 0.0501(7) Uani 1 1 d . . .
N4 N 1.04131(18) 0.39739(13) 0.52920(14) 0.0427(6) Uani 1 1 d . . .
C1 C 1.1149(2) 0.22521(19) 0.61121(19) 0.0545(9) Uani 1 1 d . . .
H1A H 1.1451 0.2720 0.6177 0.065 Uiso 1 1 calc R . .
C2 C 1.1702(3) 0.1634(2) 0.6521(2) 0.0635(10) Uani 1 1 d . . .
H2A H 1.2358 0.1693 0.6838 0.076 Uiso 1 1 calc R . .
C3 C 1.1268(3) 0.0948(2) 0.6449(2) 0.0631(10) Uani 1 1 d . . .
H3A H 1.1625 0.0533 0.6720 0.076 Uiso 1 1 calc R . .
C4 C 1.0258(2) 0.08685(18) 0.59520(18) 0.0507(8) Uani 1 1 d . . .
C5 C 0.9732(3) 0.01851(19) 0.5854(2) 0.0602(9) Uani 1 1 d . . .
H5A H 1.0040 -0.0246 0.6129 0.072 Uiso 1 1 calc R . .
C6 C 0.8783(3) 0.01555(19) 0.5362(2) 0.0586(9) Uani 1 1 d . . .
H6A H 0.8448 -0.0298 0.5300 0.070 Uiso 1 1 calc R . .
C7 C 0.8298(3) 0.07935(18) 0.49465(19) 0.0525(8) Uani 1 1 d . . .
H7A H 0.7649 0.0756 0.4603 0.063 Uiso 1 1 calc R . .
C8 C 0.8771(2) 0.14839(17) 0.50390(17) 0.0445(8) Uani 1 1 d . . .
C9 C 0.9764(2) 0.15157(17) 0.55475(16) 0.0428(7) Uani 1 1 d . . .
C10 C 0.7450(2) 0.22065(18) 0.41729(18) 0.0477(8) Uani 1 1 d . . .
H10A H 0.7127 0.1749 0.4029 0.057 Uiso 1 1 calc R . .
C11 C 0.6911(2) 0.28750(18) 0.38126(18) 0.0491(8) Uani 1 1 d . . .
C12 C 0.5922(2) 0.2780(2) 0.33269(18) 0.0539(9) Uani 1 1 d . . .
H12A H 0.5668 0.2296 0.3230 0.065 Uiso 1 1 calc R . .
C13 C 0.5320(3) 0.3376(2) 0.29912(19) 0.0558(9) Uani 1 1 d . . .
C14 C 0.5721(3) 0.4106(2) 0.31426(19) 0.0614(10) Uani 1 1 d . . .
H14A H 0.5323 0.4519 0.2928 0.074 Uiso 1 1 calc R . .
C15 C 0.6691(3) 0.42191(19) 0.3603(2) 0.0603(10) Uani 1 1 d . . .
H15A H 0.6938 0.4706 0.3686 0.072 Uiso 1 1 calc R . .
C16 C 0.7311(2) 0.36130(18) 0.39475(18) 0.0493(8) Uani 1 1 d . . .
C17 C 0.4297(3) 0.3285(2) 0.2469(2) 0.0603(9) Uani 1 1 d . . .
C18 C 0.3479(3) 0.3251(2) 0.2023(2) 0.0604(9) Uani 1 1 d . . .
C19 C 0.2498(3) 0.3237(2) 0.1452(2) 0.0633(10) Uani 1 1 d . A .
C20 C 0.2000(3) 0.2591(3) 0.1080(2) 0.0872(13) Uani 1 1 d . . .
H20A H 0.2249 0.2105 0.1171 0.105 Uiso 1 1 calc R A 1
C21 C 0.0937(2) 0.3769(3) 0.0562(2) 0.116(2) Uani 0.771(8) 1 d P A 1
H21A H 0.0468 0.4129 0.0307 0.139 Uiso 0.771(8) 1 calc PR A 1
C21A C 0.08697(12) 0.2828(2) 0.04393(10) 0.1489(17) Uani 0.229(8) 1 d P A 2
H21B H 0.0360 0.2527 0.0114 0.179 Uiso 0.229(8) 1 calc PR A 2
C22 C 0.1927(3) 0.3882(3) 0.1177(2) 0.0826(13) Uani 1 1 d . . .
H22A H 0.2159 0.4358 0.1371 0.099 Uiso 1 1 calc R A 1
C31 C 0.9543(3) 0.2504(2) 0.3403(2) 0.0709(11) Uani 1 1 d . . .
H31A H 0.9115 0.2125 0.3439 0.085 Uiso 1 1 calc R . .
C32 C 0.9859(3) 0.2524(3) 0.2705(2) 0.0829(13) Uani 1 1 d . . .
H32A H 0.9633 0.2163 0.2286 0.100 Uiso 1 1 calc R . .
C33 C 1.0485(3) 0.3059(2) 0.2630(2) 0.0743(11) Uani 1 1 d . . .
H33A H 1.0689 0.3070 0.2163 0.089 Uiso 1 1 calc R . .
C34 C 1.0827(3) 0.36019(19) 0.32671(19) 0.0533(9) Uani 1 1 d . . .
C35 C 1.1506(3) 0.4176(2) 0.3267(2) 0.0626(10) Uani 1 1 d . . .
H35A H 1.1744 0.4216 0.2821 0.075 Uiso 1 1 calc R . .
C36 C 1.1807(3) 0.4667(2) 0.3917(2) 0.0629(10) Uani 1 1 d . . .
H36A H 1.2251 0.5043 0.3909 0.075 Uiso 1 1 calc R . .
C37 C 1.1465(3) 0.46202(18) 0.4596(2) 0.0539(9) Uani 1 1 d . . .
H37A H 1.1683 0.4965 0.5032 0.065 Uiso 1 1 calc R . .
C38 C 1.0814(2) 0.40747(16) 0.46318(17) 0.0426(7) Uani 1 1 d . . .
C39 C 1.0487(2) 0.35568(17) 0.39640(17) 0.0454(8) Uani 1 1 d . . .
C40 C 1.0741(2) 0.43667(17) 0.59751(18) 0.0470(8) Uani 1 1 d . . .
H40A H 1.1240 0.4706 0.6006 0.056 Uiso 1 1 calc R . .
C41 C 1.0417(2) 0.43318(17) 0.66846(18) 0.0469(8) Uani 1 1 d . . .
C42 C 1.0875(2) 0.48155(19) 0.73669(19) 0.0546(9) Uani 1 1 d . . .
H42A H 1.1371 0.5132 0.7334 0.065 Uiso 1 1 calc R . .
C43 C 1.0614(3) 0.48342(19) 0.80752(19) 0.0546(9) Uani 1 1 d . . .
C44 C 0.9873(3) 0.43372(19) 0.81216(19) 0.0571(9) Uani 1 1 d . . .
H44A H 0.9696 0.4332 0.8602 0.069 Uiso 1 1 calc R . .
C45 C 0.9412(3) 0.38646(19) 0.74752(19) 0.0549(9) Uani 1 1 d . . .
H45A H 0.8927 0.3545 0.7525 0.066 Uiso 1 1 calc R . .
C46 C 0.9655(2) 0.38487(17) 0.67305(18) 0.0461(8) Uani 1 1 d . . .
C47 C 1.1050(3) 0.5373(2) 0.8738(2) 0.0602(9) Uani 1 1 d . . .
C48 C 1.1360(3) 0.5832(2) 0.9264(2) 0.0643(10) Uani 1 1 d . . .
C49 C 1.1688(3) 0.6427(2) 0.9881(2) 0.0634(10) Uani 1 1 d . B .
C50 C 1.1769(3) 0.7184(3) 0.9667(3) 0.0827(12) Uani 1 1 d . . .
H50A H 1.1658 0.7342 0.9118 0.099 Uiso 1 1 calc R B 1
C51 C 1.2060(2) 0.77381(16) 1.04283(18) 0.1289(15) Uani 0.586(6) 1 d P B 1
H51A H 1.2125 0.8259 1.0437 0.155 Uiso 0.586(6) 1 calc PR B 1
C51A C 1.2230(2) 0.71088(15) 1.12579(13) 0.1402(14) Uani 0.414(6) 1 d P B 2
H51B H 1.2439 0.7194 1.1833 0.168 Uiso 0.414(6) 1 calc PR B 2
C52 C 1.1919(3) 0.6335(3) 1.0736(2) 0.0920(14) Uani 1 1 d . . .
H52A H 1.1897 0.5873 1.0987 0.110 Uiso 1 1 calc R B 1

loop_
_atom_site_aniso_label
_atom_site_aniso_U_11
_atom_site_aniso_U_22
_atom_site_aniso_U_33
_atom_site_aniso_U_23
_atom_site_aniso_U_13
_atom_site_aniso_U_12
Fe1 0.0406(3) 0.0419(3) 0.0446(3) -0.00494(19) 0.00682(19) -0.0065(2)
S1 0.0596(11) 0.303(5) 0.0779(11) -0.0476(14) 0.0146(8) -0.0277(15)
S1A 0.064(2) 0.198(6) 0.088(2) 0.041(3) 0.0279(16) 0.027(2)
S2 0.177(3) 0.153(2) 0.0973(17) -0.0657(15) 0.0556(15) -0.0589(18)
S2A 0.121(2) 0.117(2) 0.139(3) -0.0483(18) 0.0297(18) -0.0414(17)
O1 0.0443(14) 0.0453(13) 0.0673(14) -0.0025(10) -0.0009(11) -0.0057(11)
O2 0.0537(15) 0.0557(14) 0.0548(13) -0.0111(11) 0.0157(11) -0.0121(11)
N1 0.0401(16) 0.0483(16) 0.0436(13) -0.0016(11) 0.0076(12) -0.0032(13)
N2 0.0406(16) 0.0423(15) 0.0425(13) -0.0031(11) 0.0105(12) -0.0024(12)
N3 0.0560(18) 0.0472(16) 0.0427(14) -0.0054(12) 0.0102(12) -0.0109(14)
N4 0.0380(15) 0.0422(15) 0.0441(13) -0.0026(11) 0.0084(12) -0.0040(12)
C1 0.044(2) 0.053(2) 0.0592(19) 0.0008(16) 0.0076(16) -0.0087(17)
C2 0.049(2) 0.068(3) 0.061(2) 0.0028(18) 0.0010(17) 0.0030(19)
C3 0.062(3) 0.062(2) 0.059(2) 0.0067(17) 0.0111(18) 0.014(2)
C4 0.050(2) 0.049(2) 0.0518(18) -0.0045(15) 0.0153(16) 0.0078(17)
C5 0.070(3) 0.047(2) 0.066(2) 0.0081(17) 0.026(2) 0.0102(19)
C6 0.061(3) 0.0404(19) 0.076(2) -0.0004(17) 0.025(2) -0.0055(18)
C7 0.047(2) 0.049(2) 0.0589(19) -0.0028(16) 0.0147(16) -0.0059(17)
C8 0.047(2) 0.0425(19) 0.0438(16) -0.0057(14) 0.0156(14) -0.0050(16)
C9 0.047(2) 0.0433(18) 0.0371(15) -0.0007(13) 0.0121(14) -0.0032(16)
C10 0.043(2) 0.0457(19) 0.0497(17) -0.0057(14) 0.0097(15) -0.0108(16)
C11 0.043(2) 0.050(2) 0.0462(17) -0.0027(14) 0.0035(14) -0.0064(16)
C12 0.044(2) 0.057(2) 0.0512(18) -0.0014(15) 0.0032(15) -0.0070(17)
C13 0.043(2) 0.068(2) 0.0488(18) 0.0025(16) 0.0046(15) 0.0005(18)
C14 0.059(2) 0.057(2) 0.057(2) 0.0004(16) 0.0050(18) 0.0090(19)
C15 0.058(2) 0.045(2) 0.063(2) -0.0045(16) 0.0015(18) -0.0044(18)
C16 0.046(2) 0.051(2) 0.0447(17) -0.0037(14) 0.0055(15) -0.0029(16)
C17 0.054(2) 0.066(2) 0.056(2) 0.0058(17) 0.0125(18) -0.0002(19)
C18 0.047(2) 0.076(3) 0.0531(19) 0.0117(17) 0.0094(17) 0.0007(19)
C19 0.041(2) 0.101(3) 0.0483(19) 0.009(2) 0.0152(16) 0.003(2)
C20 0.055(3) 0.133(4) 0.072(2) -0.021(3) 0.018(2) -0.009(3)
C21 0.064(2) 0.198(6) 0.088(2) 0.041(3) 0.0279(16) 0.027(2)
C21A 0.0596(11) 0.303(5) 0.0779(11) -0.0476(14) 0.0146(8) -0.0277(15)
C22 0.058(3) 0.118(4) 0.073(2) 0.030(2) 0.022(2) 0.015(3)
C31 0.081(3) 0.076(3) 0.058(2) -0.0243(19) 0.026(2) -0.026(2)
C32 0.105(4) 0.091(3) 0.054(2) -0.029(2) 0.028(2) -0.029(3)
C33 0.094(3) 0.086(3) 0.0469(19) -0.0091(19) 0.028(2) -0.012(3)
C34 0.056(2) 0.054(2) 0.0499(18) 0.0056(16) 0.0179(16) 0.0040(18)
C35 0.073(3) 0.064(2) 0.060(2) 0.0084(18) 0.0340(19) -0.002(2)
C36 0.064(3) 0.054(2) 0.075(2) 0.0121(19) 0.029(2) -0.0048(19)
C37 0.057(2) 0.046(2) 0.059(2) -0.0045(15) 0.0200(17) -0.0067(17)
C38 0.0426(19) 0.0368(17) 0.0437(16) 0.0020(13) 0.0079(14) 0.0008(15)
C39 0.047(2) 0.0416(18) 0.0428(16) 0.0041(14) 0.0083(14) 0.0010(16)
C40 0.0390(18) 0.0461(19) 0.0542(18) -0.0104(15) 0.0133(15) -0.0067(15)
C41 0.0422(19) 0.0481(19) 0.0460(17) -0.0073(14) 0.0088(15) 0.0013(16)
C42 0.043(2) 0.059(2) 0.0537(19) -0.0148(16) 0.0051(16) -0.0040(17)
C43 0.049(2) 0.057(2) 0.0467(19) -0.0109(15) 0.0023(16) 0.0064(18)
C44 0.064(2) 0.061(2) 0.0429(17) 0.0011(16) 0.0138(16) 0.010(2)
C45 0.057(2) 0.053(2) 0.0550(19) -0.0020(16) 0.0186(17) -0.0018(18)
C46 0.046(2) 0.0416(18) 0.0450(17) -0.0023(14) 0.0069(14) 0.0019(16)
C47 0.054(2) 0.065(2) 0.056(2) -0.0141(18) 0.0104(17) 0.0022(19)
C48 0.050(2) 0.079(3) 0.061(2) -0.016(2) 0.0134(18) 0.002(2)
C49 0.047(2) 0.085(3) 0.059(2) -0.0277(19) 0.0191(17) -0.010(2)
C50 0.081(3) 0.080(3) 0.084(3) -0.015(2) 0.023(2) -0.011(2)
C51 0.121(2) 0.117(2) 0.139(3) -0.0483(18) 0.0297(18) -0.0414(17)
C51A 0.177(3) 0.153(2) 0.0973(17) -0.0657(15) 0.0556(15) -0.0589(18)
C52 0.104(4) 0.110(4) 0.071(3) -0.022(2) 0.041(2) -0.030(3)

loop_
_atom_type_symbol
_atom_type_description
_atom_type_scat_dispersion_real
_atom_type_scat_dispersion_imag
_atom_type_scat_source
C C 0.0033 0.0016 'International Tables Vol C Tables 4.2.6.8 and 6.1.1.4'
H H 0.0000 0.0000 'International Tables Vol C Tables 4.2.6.8 and 6.1.1.4'
N N 0.0061 0.0033 'International Tables Vol C Tables 4.2.6.8 and 6.1.1.4'
O O 0.0106 0.0060 'International Tables Vol C Tables 4.2.6.8 and 6.1.1.4'
S S 0.1246 0.1234 'International Tables Vol C Tables 4.2.6.8 and 6.1.1.4'
Fe Fe 0.3463 0.8444 'International Tables Vol C Tables 4.2.6.8 and 6.1.1.4'

loop_
_geom_angle_atom_site_label_1
_geom_angle_atom_site_label_2
_geom_angle_atom_site_label_3
_geom_angle
_geom_angle_site_symmetry_1
_geom_angle_site_symmetry_3
_geom_angle_publ_flag
O1 Fe1 O2 96.15(10) . . ?
O1 Fe1 N2 87.50(9) . . ?
O2 Fe1 N2 102.99(9) . . ?
O1 Fe1 N4 97.16(10) . . ?
O2 Fe1 N4 87.16(9) . . ?
N2 Fe1 N4 168.36(10) . . ?
O1 Fe1 N1 163.96(9) . . ?
O2 Fe1 N1 90.46(10) . . ?
N2 Fe1 N1 76.76(10) . . ?
N4 Fe1 N1 97.75(10) . . ?
O1 Fe1 N3 90.30(10) . . ?
O2 Fe1 N3 163.02(10) . . ?
N2 Fe1 N3 92.94(9) . . ?
N4 Fe1 N3 76.44(10) . . ?
N1 Fe1 N3 87.48(10) . . ?
C16 O1 Fe1 134.7(2) . . ?
C46 O2 Fe1 134.7(2) . . ?
C1 N1 C9 118.5(3) . . ?
C1 N1 Fe1 125.7(2) . . ?
C9 N1 Fe1 115.68(19) . . ?
C10 N2 C8 119.6(3) . . ?
C10 N2 Fe1 125.5(2) . . ?
C8 N2 Fe1 114.84(19) . . ?
C31 N3 C39 118.1(3) . . ?
C31 N3 Fe1 126.5(2) . . ?
C39 N3 Fe1 115.15(19) . . ?
C40 N4 C38 120.2(3) . . ?
C40 N4 Fe1 124.9(2) . . ?
C38 N4 Fe1 114.88(17) . . ?
N1 C1 C2 123.5(3) . . ?
N1 C1 H1A 118.3 . . ?
C2 C1 H1A 118.3 . . ?
C3 C2 C1 119.2(3) . . ?
C3 C2 H2A 120.4 . . ?
C1 C2 H2A 120.4 . . ?
C2 C3 C4 119.6(3) . . ?
C2 C3 H3A 120.2 . . ?
C4 C3 H3A 120.2 . . ?
C9 C4 C5 118.5(3) . . ?
C9 C4 C3 117.4(3) . . ?
C5 C4 C3 124.1(3) . . ?
C6 C5 C4 120.3(3) . . ?
C6 C5 H5A 119.9 . . ?
C4 C5 H5A 119.9 . . ?
C5 C6 C7 121.2(3) . . ?
C5 C6 H6A 119.4 . . ?
C7 C6 H6A 119.4 . . ?
C8 C7 C6 120.9(3) . . ?
C8 C7 H7A 119.6 . . ?
C6 C7 H7A 119.6 . . ?
C7 C8 C9 118.0(3) . . ?
C7 C8 N2 126.6(3) . . ?
C9 C8 N2 115.3(3) . . ?
N1 C9 C4 121.8(3) . . ?
N1 C9 C8 117.1(3) . . ?
C4 C9 C8 121.0(3) . . ?
N2 C10 C11 125.7(3) . . ?
N2 C10 H10A 117.1 . . ?
C11 C10 H10A 117.1 . . ?
C12 C11 C16 119.1(3) . . ?
C12 C11 C10 116.9(3) . . ?
C16 C11 C10 123.9(3) . . ?
C13 C12 C11 122.4(3) . . ?
C13 C12 H12A 118.8 . . ?
C11 C12 H12A 118.8 . . ?
C12 C13 C14 117.9(3) . . ?
C12 C13 C17 123.0(3) . . ?
C14 C13 C17 119.1(3) . . ?
C15 C14 C13 121.3(3) . . ?
C15 C14 H14A 119.3 . . ?
C13 C14 H14A 119.3 . . ?
C14 C15 C16 121.1(3) . . ?
C14 C15 H15A 119.4 . . ?
C16 C15 H15A 119.4 . . ?
O1 C16 C15 119.7(3) . . ?
O1 C16 C11 122.1(3) . . ?
C15 C16 C11 118.2(3) . . ?
C18 C17 C13 175.9(4) . . ?
C17 C18 C19 177.0(4) . . ?
C20 C19 C22 111.4(4) . . ?
C20 C19 C18 124.8(4) . . ?
C22 C19 C18 123.8(4) . . ?
C19 C20 S1 109.3(4) . . ?
C19 C20 H20A 125.3 . . ?
S1 C20 H20A 125.3 . . ?
C19 C22 S1A 116.8(4) . . ?
C19 C22 H22A 121.6 . . ?
S1A C22 H22A 121.6 . . ?
N3 C31 C32 122.0(4) . . ?
N3 C31 H31A 119.0 . . ?
C32 C31 H31A 119.0 . . ?
C33 C32 C31 121.0(3) . . ?
C33 C32 H32A 119.5 . . ?
C31 C32 H32A 119.5 . . ?
C32 C33 C34 119.2(4) . . ?
C32 C33 H33A 120.4 . . ?
C34 C33 H33A 120.4 . . ?
C33 C34 C35 124.1(3) . . ?
C33 C34 C39 117.7(3) . . ?
C35 C34 C39 118.2(3) . . ?
C36 C35 C34 120.0(3) . . ?
C36 C35 H35A 120.0 . . ?
C34 C35 H35A 120.0 . . ?
C35 C36 C37 121.4(3) . . ?
C35 C36 H36A 119.3 . . ?
C37 C36 H36A 119.3 . . ?
C38 C37 C36 121.1(3) . . ?
C38 C37 H37A 119.4 . . ?
C36 C37 H37A 119.4 . . ?
C37 C38 C39 118.7(3) . . ?
C37 C38 N4 126.0(3) . . ?
C39 C38 N4 115.3(3) . . ?
N3 C39 C38 117.5(3) . . ?
N3 C39 C34 121.9(3) . . ?
C38 C39 C34 120.6(3) . . ?
N4 C40 C41 126.8(3) . . ?
N4 C40 H40A 116.6 . . ?
C41 C40 H40A 116.6 . . ?
C42 C41 C46 119.0(3) . . ?
C42 C41 C40 117.5(3) . . ?
C46 C41 C40 123.4(3) . . ?
C43 C42 C41 122.4(3) . . ?
C43 C42 H42A 118.8 . . ?
C41 C42 H42A 118.8 . . ?
C42 C43 C44 117.9(3) . . ?
C42 C43 C47 121.0(3) . . ?
C44 C43 C47 121.0(3) . . ?
C45 C44 C43 121.3(3) . . ?
C45 C44 H44A 119.3 . . ?
C43 C44 H44A 119.3 . . ?
C44 C45 C46 121.6(3) . . ?
C44 C45 H45A 119.2 . . ?
C46 C45 H45A 119.2 . . ?
O2 C46 C45 119.8(3) . . ?
O2 C46 C41 122.6(3) . . ?
C45 C46 C41 117.6(3) . . ?
C48 C47 C43 176.5(4) . . ?
C47 C48 C49 176.3(4) . . ?
C52 C49 C50 111.7(3) . . ?
C52 C49 C48 125.1(4) . . ?
C50 C49 C48 123.2(3) . . ?
C49 C50 S2A 114.4(3) . . ?
C49 C50 H50A 122.8 . . ?
S2A C50 H50A 122.8 . . ?
C49 C52 S2 113.4(4) . . ?
C49 C52 H52A 123.3 . . ?
S2 C52 H52A 123.3 . . ?

loop_
_geom_bond_atom_site_label_1
_geom_bond_atom_site_label_2
_geom_bond_distance
_geom_bond_site_symmetry_2
_geom_bond_publ_flag
Fe1 O1 1.913(2) . ?
Fe1 O2 1.915(2) . ?
Fe1 N2 2.130(2) . ?
Fe1 N4 2.141(3) . ?
Fe1 N1 2.143(3) . ?
Fe1 N3 2.157(3) . ?
S1 C20 1.691(5) . ?
S1A C22 1.481(5) . ?
S2 C52 1.616(5) . ?
S2A C50 1.564(4) . ?
O1 C16 1.321(4) . ?
O2 C46 1.312(3) . ?
N1 C1 1.326(4) . ?
N1 C9 1.375(4) . ?
N2 C10 1.304(4) . ?
N2 C8 1.434(4) . ?
N3 C31 1.336(4) . ?
N3 C39 1.378(4) . ?
N4 C40 1.298(3) . ?
N4 C38 1.431(4) . ?
C1 C2 1.400(5) . ?
C1 H1A 0.9300 . ?
C2 C3 1.359(5) . ?
C2 H2A 0.9300 . ?
C3 C4 1.434(5) . ?
C3 H3A 0.9300 . ?
C4 C9 1.407(4) . ?
C4 C5 1.415(5) . ?
C5 C6 1.353(5) . ?
C5 H5A 0.9300 . ?
C6 C7 1.396(4) . ?
C6 H6A 0.9300 . ?
C7 C8 1.390(4) . ?
C7 H7A 0.9300 . ?
C8 C9 1.412(4) . ?
C10 C11 1.441(4) . ?
C10 H10A 0.9300 . ?
C11 C12 1.407(4) . ?
C11 C16 1.422(4) . ?
C12 C13 1.371(4) . ?
C12 H12A 0.9300 . ?
C13 C14 1.410(5) . ?
C13 C17 1.462(5) . ?
C14 C15 1.378(5) . ?
C14 H14A 0.9300 . ?
C15 C16 1.401(4) . ?
C15 H15A 0.9300 . ?
C17 C18 1.177(5) . ?
C18 C19 1.430(5) . ?
C19 C20 1.391(5) . ?
C19 C22 1.400(5) . ?
C20 H20A 0.9300 . ?
C22 H22A 0.9300 . ?
C31 C32 1.402(5) . ?
C31 H31A 0.9300 . ?
C32 C33 1.350(5) . ?
C32 H32A 0.9300 . ?
C33 C34 1.408(5) . ?
C33 H33A 0.9300 . ?
C34 C35 1.418(5) . ?
C34 C39 1.423(4) . ?
C35 C36 1.358(5) . ?
C35 H35A 0.9300 . ?
C36 C37 1.397(5) . ?
C36 H36A 0.9300 . ?
C37 C38 1.368(4) . ?
C37 H37A 0.9300 . ?
C38 C39 1.412(4) . ?
C40 C41 1.428(4) . ?
C40 H40A 0.9300 . ?
C41 C42 1.415(4) . ?
C41 C46 1.422(4) . ?
C42 C43 1.371(5) . ?
C42 H42A 0.9300 . ?
C43 C44 1.413(5) . ?
C43 C47 1.450(4) . ?
C44 C45 1.365(4) . ?
C44 H44A 0.9300 . ?
C45 C46 1.416(4) . ?
C45 H45A 0.9300 . ?
C47 C48 1.181(4) . ?
C48 C49 1.450(5) . ?
C49 C52 1.382(5) . ?
C49 C50 1.410(5) . ?
C50 H50A 0.9300 . ?
C52 H52A 0.9300 . ?

loop_
_geom_torsion_atom_site_label_1
_geom_torsion_atom_site_label_2
_geom_torsion_atom_site_label_3
_geom_torsion_atom_site_label_4
_geom_torsion
_geom_torsion_site_symmetry_1
_geom_torsion_site_symmetry_2
_geom_torsion_site_symmetry_3
_geom_torsion_site_symmetry_4
_geom_torsion_publ_flag
O2 Fe1 O1 C16 -97.1(3) . . . . ?
N2 Fe1 O1 C16 5.7(3) . . . . ?
N4 Fe1 O1 C16 175.0(3) . . . . ?
N1 Fe1 O1 C16 16.7(6) . . . . ?
N3 Fe1 O1 C16 98.6(3) . . . . ?
O1 Fe1 O2 C46 -104.5(3) . . . . ?
N2 Fe1 O2 C46 166.6(3) . . . . ?
N4 Fe1 O2 C46 -7.6(3) . . . . ?
N1 Fe1 O2 C46 90.1(3) . . . . ?
N3 Fe1 O2 C46 7.2(5) . . . . ?
O1 Fe1 N1 C1 169.0(3) . . . . ?
O2 Fe1 N1 C1 -76.5(3) . . . . ?
N2 Fe1 N1 C1 -179.7(3) . . . . ?
N4 Fe1 N1 C1 10.7(3) . . . . ?
N3 Fe1 N1 C1 86.7(3) . . . . ?
O1 Fe1 N1 C9 -15.9(5) . . . . ?
O2 Fe1 N1 C9 98.7(2) . . . . ?
N2 Fe1 N1 C9 -4.59(19) . . . . ?
N4 Fe1 N1 C9 -174.1(2) . . . . ?
N3 Fe1 N1 C9 -98.2(2) . . . . ?
O1 Fe1 N2 C10 1.0(3) . . . . ?
O2 Fe1 N2 C10 96.8(3) . . . . ?
N4 Fe1 N2 C10 -112.9(5) . . . . ?
N1 Fe1 N2 C10 -175.8(3) . . . . ?
N3 Fe1 N2 C10 -89.1(3) . . . . ?
O1 Fe1 N2 C8 -179.0(2) . . . . ?
O2 Fe1 N2 C8 -83.3(2) . . . . ?
N4 Fe1 N2 C8 67.0(5) . . . . ?
N1 Fe1 N2 C8 4.07(18) . . . . ?
N3 Fe1 N2 C8 90.8(2) . . . . ?
O1 Fe1 N3 C31 -84.7(3) . . . . ?
O2 Fe1 N3 C31 162.7(3) . . . . ?
N2 Fe1 N3 C31 2.8(3) . . . . ?
N4 Fe1 N3 C31 178.0(3) . . . . ?
N1 Fe1 N3 C31 79.4(3) . . . . ?
O1 Fe1 N3 C39 89.5(2) . . . . ?
O2 Fe1 N3 C39 -23.1(5) . . . . ?
N2 Fe1 N3 C39 177.0(2) . . . . ?
N4 Fe1 N3 C39 -7.8(2) . . . . ?
N1 Fe1 N3 C39 -106.4(2) . . . . ?
O1 Fe1 N4 C40 100.1(2) . . . . ?
O2 Fe1 N4 C40 4.3(2) . . . . ?
N2 Fe1 N4 C40 -146.8(4) . . . . ?
N1 Fe1 N4 C40 -85.8(2) . . . . ?
N3 Fe1 N4 C40 -171.3(3) . . . . ?
O1 Fe1 N4 C38 -81.3(2) . . . . ?
O2 Fe1 N4 C38 -177.1(2) . . . . ?
N2 Fe1 N4 C38 31.8(5) . . . . ?
N1 Fe1 N4 C38 92.8(2) . . . . ?
N3 Fe1 N4 C38 7.32(19) . . . . ?
C9 N1 C1 C2 0.7(5) . . . . ?
Fe1 N1 C1 C2 175.8(3) . . . . ?
N1 C1 C2 C3 -1.4(5) . . . . ?
C1 C2 C3 C4 0.4(5) . . . . ?
C2 C3 C4 C9 1.0(5) . . . . ?
C2 C3 C4 C5 -178.3(3) . . . . ?
C9 C4 C5 C6 1.9(5) . . . . ?
C3 C4 C5 C6 -178.9(3) . . . . ?
C4 C5 C6 C7 -0.5(5) . . . . ?
C5 C6 C7 C8 -1.3(5) . . . . ?
C6 C7 C8 C9 1.7(5) . . . . ?
C6 C7 C8 N2 -176.8(3) . . . . ?
C10 N2 C8 C7 -4.8(4) . . . . ?
Fe1 N2 C8 C7 175.3(2) . . . . ?
C10 N2 C8 C9 176.8(3) . . . . ?
Fe1 N2 C8 C9 -3.2(3) . . . . ?
C1 N1 C9 C4 0.8(4) . . . . ?
Fe1 N1 C9 C4 -174.7(2) . . . . ?
C1 N1 C9 C8 179.9(3) . . . . ?
Fe1 N1 C9 C8 4.4(3) . . . . ?
C5 C4 C9 N1 177.7(3) . . . . ?
C3 C4 C9 N1 -1.6(4) . . . . ?
C5 C4 C9 C8 -1.5(5) . . . . ?
C3 C4 C9 C8 179.3(3) . . . . ?
C7 C8 C9 N1 -179.4(3) . . . . ?
N2 C8 C9 N1 -0.8(4) . . . . ?
C7 C8 C9 C4 -0.3(4) . . . . ?
N2 C8 C9 C4 178.3(3) . . . . ?
C8 N2 C10 C11 175.7(3) . . . . ?
Fe1 N2 C10 C11 -4.4(5) . . . . ?
N2 C10 C11 C12 -175.2(3) . . . . ?
N2 C10 C11 C16 2.3(5) . . . . ?
C16 C11 C12 C13 -1.4(5) . . . . ?
C10 C11 C12 C13 176.2(3) . . . . ?
C11 C12 C13 C14 0.3(5) . . . . ?
C11 C12 C13 C17 178.5(3) . . . . ?
C12 C13 C14 C15 0.9(5) . . . . ?
C17 C13 C14 C15 -177.4(3) . . . . ?
C13 C14 C15 C16 -0.9(5) . . . . ?
Fe1 O1 C16 C15 171.5(2) . . . . ?
Fe1 O1 C16 C11 -8.8(5) . . . . ?
C14 C15 C16 O1 179.5(3) . . . . ?
C14 C15 C16 C11 -0.2(5) . . . . ?
C12 C11 C16 O1 -178.4(3) . . . . ?
C10 C11 C16 O1 4.2(5) . . . . ?
C12 C11 C16 C15 1.4(5) . . . . ?
C10 C11 C16 C15 -176.1(3) . . . . ?
C12 C13 C17 C18 -149(6) . . . . ?
C14 C13 C17 C18 30(6) . . . . ?
C13 C17 C18 C19 16(13) . . . . ?
C17 C18 C19 C20 124(8) . . . . ?
C17 C18 C19 C22 -54(9) . . . . ?
C22 C19 C20 S1 -0.9(4) . . . . ?
C18 C19 C20 S1 -179.1(3) . . . . ?
C20 C19 C22 S1A -0.3(5) . . . . ?
C18 C19 C22 S1A 178.0(3) . . . . ?
C39 N3 C31 C32 -1.4(5) . . . . ?
Fe1 N3 C31 C32 172.6(3) . . . . ?
N3 C31 C32 C33 0.5(7) . . . . ?
C31 C32 C33 C34 0.3(7) . . . . ?
C32 C33 C34 C35 178.2(4) . . . . ?
C32 C33 C34 C39 -0.2(6) . . . . ?
C33 C34 C35 C36 -178.9(4) . . . . ?
C39 C34 C35 C36 -0.5(5) . . . . ?
C34 C35 C36 C37 0.2(5) . . . . ?
C35 C36 C37 C38 0.2(5) . . . . ?
C36 C37 C38 C39 -0.2(5) . . . . ?
C36 C37 C38 N4 -179.8(3) . . . . ?
C40 N4 C38 C37 -7.8(4) . . . . ?
Fe1 N4 C38 C37 173.5(3) . . . . ?
C40 N4 C38 C39 172.7(3) . . . . ?
Fe1 N4 C38 C39 -6.0(3) . . . . ?
C31 N3 C39 C38 -178.1(3) . . . . ?
Fe1 N3 C39 C38 7.2(3) . . . . ?
C31 N3 C39 C34 1.6(5) . . . . ?
Fe1 N3 C39 C34 -173.1(2) . . . . ?
C37 C38 C39 N3 179.6(3) . . . . ?
N4 C38 C39 N3 -0.8(4) . . . . ?
C37 C38 C39 C34 0.0(4) . . . . ?
N4 C38 C39 C34 179.5(3) . . . . ?
C33 C34 C39 N3 -0.8(5) . . . . ?
C35 C34 C39 N3 -179.2(3) . . . . ?
C33 C34 C39 C38 178.9(3) . . . . ?
C35 C34 C39 C38 0.4(5) . . . . ?
C38 N4 C40 C41 179.9(3) . . . . ?
Fe1 N4 C40 C41 -1.6(4) . . . . ?
N4 C40 C41 C42 -179.7(3) . . . . ?
N4 C40 C41 C46 -0.8(5) . . . . ?
C46 C41 C42 C43 0.3(5) . . . . ?
C40 C41 C42 C43 179.3(3) . . . . ?
C41 C42 C43 C44 1.3(5) . . . . ?
C41 C42 C43 C47 -175.6(3) . . . . ?
C42 C43 C44 C45 -1.6(5) . . . . ?
C47 C43 C44 C45 175.4(3) . . . . ?
C43 C44 C45 C46 0.1(5) . . . . ?
Fe1 O2 C46 C45 -173.5(2) . . . . ?
Fe1 O2 C46 C41 7.7(5) . . . . ?
C44 C45 C46 O2 -177.4(3) . . . . ?
C44 C45 C46 C41 1.5(5) . . . . ?
C42 C41 C46 O2 177.2(3) . . . . ?
C40 C41 C46 O2 -1.8(5) . . . . ?
C42 C41 C46 C45 -1.7(4) . . . . ?
C40 C41 C46 C45 179.4(3) . . . . ?
C42 C43 C47 C48 106(7) . . . . ?
C44 C43 C47 C48 -71(7) . . . . ?
C43 C47 C48 C49 -15(13) . . . . ?
C47 C48 C49 C52 128(7) . . . . ?
C47 C48 C49 C50 -49(7) . . . . ?
C52 C49 C50 S2A -1.9(5) . . . . ?
C48 C49 C50 S2A 175.5(3) . . . . ?
C50 C49 C52 S2 -0.8(5) . . . . ?
C48 C49 C52 S2 -178.2(3) . . . . ?

loop_
_platon_squeeze_void_nr
_platon_squeeze_void_average_x
_platon_squeeze_void_average_y
_platon_squeeze_void_average_z
_platon_squeeze_void_volume
_platon_squeeze_void_count_electrons
1 0.000 0.000 0.000 382.3 83.4
2 0.500 0.500 0.500 382.3 83.4
